data_4063065
_journal_name_full Organometallics
_journal_paper_doi 10.1021/om049863h
_journal_year 2004
_chemical_formula_sum 'C102 H172 O17 Si8 Zn8'
_chemical_formula_weight 2418.08
_space_group_IT_number 2
_symmetry_cell_setting triclinic
_symmetry_space_group_name_Hall '-P 1'
_symmetry_space_group_name_H-M 'P -1'
_cell_angle_alpha 82.35(3)
_cell_angle_beta 89.79(3)
_cell_angle_gamma 66.49(3)
_cell_formula_units_Z 2
_cell_length_a 14.436(3)
_cell_length_b 16.042(3)
_cell_length_c 27.288(6)
_cell_measurement_temperature 133(2)
_cell_volume 5735(2)
_diffrn_ambient_temperature 133(2)
_exptl_crystal_density_diffrn 1.400
_cod_database_code 4063065

loop_
_symmetry_equiv_pos_as_xyz
'x, y, z'
'-x, -y, -z'

loop_
_atom_site_label
_atom_site_type_symbol
_atom_site_fract_x
_atom_site_fract_y
_atom_site_fract_z
_atom_site_U_iso_or_equiv
_atom_site_adp_type
_atom_site_occupancy
_atom_site_symmetry_multiplicity
_atom_site_calc_flag
_atom_site_refinement_flags
_atom_site_disorder_assembly
_atom_site_disorder_group
Zn1 Zn 0.09460(4) 0.87258(3) 0.320334(17) 0.02576(11) Uani 1 1 d . . .
Zn2 Zn -0.02224(4) 1.06014(3) 0.268095(18) 0.02787(12) Uani 1 1 d . . .
Zn3 Zn -0.02001(4) 0.83077(3) 0.131834(18) 0.02867(12) Uani 1 1 d . . .
Zn4 Zn -0.12915(4) 0.92928(3) 0.212256(17) 0.02405(11) Uani 1 1 d . . .
Zn5 Zn -0.05208(4) 0.75648(3) 0.307957(17) 0.02636(12) Uani 1 1 d . . .
Zn6 Zn 0.17115(4) 0.69761(3) 0.207978(18) 0.02629(11) Uani 1 1 d . . .
Zn7 Zn 0.10601(4) 0.56459(3) 0.260133(19) 0.03102(12) Uani 1 1 d . . .
Zn8 Zn 0.30024(4) 0.79079(4) 0.253953(19) 0.03196(12) Uani 1 1 d . . .
Si9 Si -0.14233(9) 0.97671(8) 0.30460(4) 0.0259(2) Uani 1 1 d . . .
Si10 Si 0.10038(9) 0.91486(7) 0.19602(4) 0.0236(2) Uani 1 1 d . . .
Si11 Si -0.05267(9) 0.70412(7) 0.20064(4) 0.0246(2) Uani 1 1 d . . .
Si12 Si 0.04210(10) 1.08226(8) 0.11443(4) 0.0276(3) Uani 1 1 d . . .
Si13 Si 0.19026(10) 0.68531(8) 0.32468(4) 0.0268(3) Uani 1 1 d . . .
Si14 Si -0.25012(10) 0.72610(8) 0.15235(5) 0.0333(3) Uani 1 1 d . . .
Si15 Si -0.22665(11) 1.06464(9) 0.39715(5) 0.0371(3) Uani 1 1 d . . .
Si16 Si 0.27230(11) 0.48893(8) 0.38072(5) 0.0367(3) Uani 1 1 d . . .
O19 O 0.0602(2) 0.6793(2) 0.17952(11) 0.0338(7) Uani 1 1 d . . .
O1 O 0.1716(3) 0.9125(2) 0.37074(12) 0.0374(8) Uani 1 1 d . H .
O2 O -0.2574(2) 1.0072(2) 0.16489(11) 0.0335(7) Uani 1 1 d . . .
O3 O -0.1202(3) 0.7003(2) 0.36134(12) 0.0427(9) Uani 1 1 d . G .
O4 O 0.3010(3) 0.6068(2) 0.18283(12) 0.0377(8) Uani 1 1 d . I .
O10 O -0.0387(2) 0.96237(19) 0.33410(10) 0.0287(7) Uani 1 1 d . . .
O11 O -0.1439(2) 0.88224(19) 0.28897(11) 0.0297(7) Uani 1 1 d . . .
O12 O -0.1434(2) 1.03350(19) 0.24963(11) 0.0278(6) Uani 1 1 d . . .
O13 O -0.0041(2) 0.91527(19) 0.17477(10) 0.0260(6) Uani 1 1 d . . .
O14 O 0.0884(2) 0.94470(19) 0.25143(10) 0.0264(6) Uani 1 1 d . . .
O15 O 0.1899(2) 0.81037(19) 0.20204(10) 0.0268(6) Uani 1 1 d . . .
O16 O 0.0743(2) 0.74933(19) 0.33656(10) 0.0282(6) Uani 1 1 d . . .
O17 O 0.2363(2) 0.76224(19) 0.31132(11) 0.0289(7) Uani 1 1 d . . .
O18 O 0.1882(2) 0.63268(19) 0.27766(10) 0.0289(7) Uani 1 1 d . . .
O20 O -0.1142(2) 0.81376(19) 0.18604(10) 0.0273(6) Uani 1 1 d . . .
O21 O -0.0318(2) 0.66870(19) 0.26088(11) 0.0295(7) Uani 1 1 d . . .
C1 C -0.2432(3) 1.0407(2) 0.33804(14) 0.0192(8) Uani 1 1 d . . .
C2 C -0.3433(4) 1.0895(3) 0.31345(17) 0.0327(10) Uani 1 1 d . . .
C3 C -0.4150(4) 1.0495(4) 0.31814(18) 0.0390(11) Uani 1 1 d . . .
C4 C -0.5120(4) 1.1009(4) 0.2954(2) 0.0487(14) Uani 1 1 d . . .
H4A H -0.5607 1.0748 0.2983 0.058 Uiso 1 1 calc R . .
C5 C -0.5393(5) 1.1870(4) 0.2693(2) 0.0505(14) Uani 1 1 d . . .
H5A H -0.6055 1.2197 0.2542 0.061 Uiso 1 1 calc R . .
C6 C -0.4694(4) 1.2252(4) 0.2653(2) 0.0452(12) Uani 1 1 d . . .
H6A H -0.4883 1.2852 0.2476 0.054 Uiso 1 1 calc R . .
C7 C -0.3718(4) 1.1786(3) 0.28640(17) 0.0344(10) Uani 1 1 d . . .
C8 C -0.3911(5) 0.9549(4) 0.3463(2) 0.0470(13) Uani 1 1 d . . .
H8A H -0.3246 0.9342 0.3650 0.056 Uiso 1 1 calc R . .
C9 C -0.3814(6) 0.8867(4) 0.3111(3) 0.0650(18) Uani 1 1 d . . .
H9A H -0.3256 0.8819 0.2896 0.098 Uiso 1 1 calc R . .
H9B H -0.4446 0.9076 0.2908 0.098 Uiso 1 1 calc R . .
H9C H -0.3679 0.8264 0.3302 0.098 Uiso 1 1 calc R . .
C10 C -0.2994(4) 1.2264(3) 0.28049(18) 0.0353(11) Uani 1 1 d . . .
H10A H -0.2321 1.1831 0.2964 0.042 Uiso 1 1 calc R . .
C11 C -0.2857(4) 1.2528(3) 0.2258(2) 0.0440(12) Uani 1 1 d . . .
H11A H -0.2604 1.1975 0.2095 0.066 Uiso 1 1 calc R . .
H11B H -0.2372 1.2816 0.2230 0.066 Uiso 1 1 calc R . .
H11C H -0.3509 1.2961 0.2097 0.066 Uiso 1 1 calc R . .
C12 C -0.3375(4) 1.3130(3) 0.3063(2) 0.0455(13) Uani 1 1 d . . .
H12A H -0.3530 1.2972 0.3404 0.068 Uiso 1 1 calc R . .
H12B H -0.3988 1.3596 0.2883 0.068 Uiso 1 1 calc R . .
H12C H -0.2851 1.3372 0.3066 0.068 Uiso 1 1 calc R . .
C13 C -0.3542(5) 1.1264(4) 0.4213(2) 0.0514(14) Uani 1 1 d . . .
H13A H -0.3917 1.0870 0.4236 0.077 Uiso 1 1 calc R . .
H13B H -0.3917 1.1832 0.3988 0.077 Uiso 1 1 calc R . .
H13C H -0.3458 1.1414 0.4542 0.077 Uiso 1 1 calc R . .
C14 C -0.1542(4) 1.1384(4) 0.4000(2) 0.0476(13) Uani 1 1 d . . .
H14A H -0.0925 1.1144 0.3819 0.071 Uiso 1 1 calc R . .
H14B H -0.1361 1.1380 0.4346 0.071 Uiso 1 1 calc R . .
H14C H -0.1962 1.2015 0.3850 0.071 Uiso 1 1 calc R . .
C15 C -0.1584(5) 0.9542(4) 0.4375(2) 0.0577(16) Uani 1 1 d . . .
H15A H -0.1046 0.9130 0.4193 0.087 Uiso 1 1 calc R . .
H15B H -0.2058 0.9260 0.4475 0.087 Uiso 1 1 calc R . .
H15C H -0.1287 0.9651 0.4669 0.087 Uiso 1 1 calc R . .
C16 C 0.1321(3) 0.9895(2) 0.15374(13) 0.0153(7) Uani 1 1 d . . .
C17 C 0.3208(5) 0.7745(4) 0.0909(2) 0.0495(14) Uani 1 1 d . . .
H17A H 0.3221 0.7523 0.1262 0.074 Uiso 1 1 calc R . .
H17B H 0.3900 0.7615 0.0810 0.074 Uiso 1 1 calc R . .
H17C H 0.2907 0.7434 0.0716 0.074 Uiso 1 1 calc R . .
C18 C 0.2765(4) 1.0249(3) 0.17866(17) 0.0340(10) Uani 1 1 d . . .
C19 C 0.3741(4) 1.0181(4) 0.17190(19) 0.0401(11) Uani 1 1 d . . .
H19A H 0.4017 1.0478 0.1918 0.048 Uiso 1 1 calc R . .
C20 C 0.4324(4) 0.9692(4) 0.1368(2) 0.0440(12) Uani 1 1 d . . .
H20A H 0.4988 0.9663 0.1322 0.053 Uiso 1 1 calc R . .
C21 C 0.3937(4) 0.9246(4) 0.10852(18) 0.0385(11) Uani 1 1 d . . .
H21A H 0.4344 0.8904 0.0847 0.046 Uiso 1 1 calc R . .
C22 C 0.2359(3) 0.9796(3) 0.14974(16) 0.0285(9) Uani 1 1 d . . .
C23 C 0.2957(4) 0.9285(3) 0.11402(17) 0.0323(10) Uani 1 1 d . . .
C24 C 0.2578(4) 0.8781(3) 0.08121(17) 0.0375(11) Uani 1 1 d . . .
H24A H 0.1869 0.8889 0.0898 0.045 Uiso 1 1 calc R . .
C25 C 0.2551(5) 0.9147(4) 0.02594(19) 0.0475(13) Uani 1 1 d . . .
H25A H 0.2265 0.8830 0.0062 0.071 Uiso 1 1 calc R . .
H25B H 0.3239 0.9036 0.0162 0.071 Uiso 1 1 calc R . .
H25C H 0.2130 0.9808 0.0202 0.071 Uiso 1 1 calc R . .
C26 C 0.2152(4) 1.0823(3) 0.21721(18) 0.0385(11) Uani 1 1 d . . .
H26A H 0.1437 1.0890 0.2129 0.046 Uiso 1 1 calc R . .
C27 C 0.2551(4) 1.0326(4) 0.26970(18) 0.0432(12) Uani 1 1 d . . .
H27A H 0.2412 0.9772 0.2757 0.065 Uiso 1 1 calc R . .
H27B H 0.2214 1.0734 0.2939 0.065 Uiso 1 1 calc R . .
H27C H 0.3283 1.0153 0.2730 0.065 Uiso 1 1 calc R . .
C28 C 0.2146(5) 1.1797(4) 0.2107(2) 0.0493(13) Uani 1 1 d . . .
H28A H 0.1728 1.2144 0.2355 0.074 Uiso 1 1 calc R . .
H28B H 0.1866 1.2113 0.1774 0.074 Uiso 1 1 calc R . .
H28C H 0.2839 1.1751 0.2150 0.074 Uiso 1 1 calc R . .
C29 C 0.2594(3) 0.6035(2) 0.37388(13) 0.0198(8) Uani 1 1 d . . .
C30 C 0.3054(4) 0.6287(3) 0.41387(17) 0.0357(11) Uani 1 1 d . . .
C31 C 0.4068(4) 0.6189(3) 0.41207(17) 0.0393(11) Uani 1 1 d . . .
C32 C 0.4510(5) 0.6397(4) 0.4523(2) 0.0495(14) Uani 1 1 d . . .
H32A H 0.5195 0.6326 0.4514 0.059 Uiso 1 1 calc R . .
C33 C 0.3963(5) 0.6701(4) 0.4929(2) 0.0585(17) Uani 1 1 d . . .
H33A H 0.4271 0.6837 0.5197 0.070 Uiso 1 1 calc R . .
C34 C 0.2969(5) 0.6805(4) 0.4940(2) 0.0516(15) Uani 1 1 d . . .
H34A H 0.2594 0.7026 0.5217 0.062 Uiso 1 1 calc R . .
C35 C 0.2497(4) 0.6596(3) 0.45580(17) 0.0403(12) Uani 1 1 d . . .
C36 C 0.4719(4) 0.5875(4) 0.36884(19) 0.0439(12) Uani 1 1 d . . .
H36A H 0.4286 0.5828 0.3417 0.053 Uiso 1 1 calc R . .
C37 C 0.5170(5) 0.6561(4) 0.3490(2) 0.0547(14) Uani 1 1 d . . .
H37A H 0.5590 0.6340 0.3213 0.082 Uiso 1 1 calc R . .
H37B H 0.5586 0.6624 0.3754 0.082 Uiso 1 1 calc R . .
H37C H 0.4622 0.7160 0.3375 0.082 Uiso 1 1 calc R . .
C38 C 0.5588(5) 0.4922(4) 0.3840(2) 0.0560(15) Uani 1 1 d . . .
H38A H 0.5304 0.4468 0.3941 0.084 Uiso 1 1 calc R . .
H38B H 0.6001 0.4950 0.4117 0.084 Uiso 1 1 calc R . .
H38C H 0.6010 0.4746 0.3558 0.084 Uiso 1 1 calc R . .
C39 C 0.1408(4) 0.6721(3) 0.46068(18) 0.0428(12) Uani 1 1 d . . .
H39A H 0.1178 0.6563 0.4300 0.051 Uiso 1 1 calc R . .
C40 C 0.0743(5) 0.7718(4) 0.46491(19) 0.0474(13) Uani 1 1 d . . .
H40A H 0.0766 0.8111 0.4346 0.071 Uiso 1 1 calc R . .
H40B H 0.0991 0.7900 0.4933 0.071 Uiso 1 1 calc R . .
H40C H 0.0045 0.7785 0.4695 0.071 Uiso 1 1 calc R . .
C41 C 0.1280(6) 0.6091(4) 0.5053(2) 0.0653(18) Uani 1 1 d . . .
H41A H 0.0577 0.6153 0.5054 0.098 Uiso 1 1 calc R . .
H41B H 0.1453 0.6266 0.5360 0.098 Uiso 1 1 calc R . .
H41C H 0.1729 0.5452 0.5031 0.098 Uiso 1 1 calc R . .
C42 C -0.1234(3) 0.6559(2) 0.17257(13) 0.0157(7) Uani 1 1 d . . .
C43 C -0.0871(4) 0.5602(3) 0.16494(17) 0.0319(10) Uani 1 1 d . . .
C44 C -0.0429(4) 0.5357(3) 0.11954(18) 0.0361(11) Uani 1 1 d . . .
C45 C -0.0145(5) 0.4452(3) 0.1106(2) 0.0469(13) Uani 1 1 d . . .
H45A H 0.0165 0.4278 0.0807 0.056 Uiso 1 1 calc R . .
C46 C -0.0302(5) 0.3810(3) 0.1439(2) 0.0521(15) Uani 1 1 d . . .
H46A H -0.0109 0.3200 0.1371 0.062 Uiso 1 1 calc R . .
C47 C -0.0742(5) 0.4058(3) 0.1875(2) 0.0469(13) Uani 1 1 d . . .
H47A H -0.0859 0.3614 0.2104 0.056 Uiso 1 1 calc R . .
C48 C -0.1023(4) 0.4946(3) 0.19901(18) 0.0355(11) Uani 1 1 d . . .
C49 C -0.0256(4) 0.6027(3) 0.08018(18) 0.0397(12) Uani 1 1 d . . .
H49A H -0.0441 0.6620 0.0936 0.048 Uiso 1 1 calc R . .
C50 C -0.0925(5) 0.6219(4) 0.0330(2) 0.0563(15) Uani 1 1 d . . .
H50A H -0.1637 0.6447 0.0412 0.084 Uiso 1 1 calc R . .
H50B H -0.0746 0.5650 0.0186 0.084 Uiso 1 1 calc R . .
H50C H -0.0820 0.6682 0.0091 0.084 Uiso 1 1 calc R . .
C51 C 0.0859(5) 0.5690(5) 0.0675(2) 0.0603(16) Uani 1 1 d . . .
H51A H 0.1278 0.5610 0.0974 0.090 Uiso 1 1 calc R . .
H51B H 0.0947 0.6144 0.0423 0.090 Uiso 1 1 calc R . .
H51C H 0.1064 0.5102 0.0549 0.090 Uiso 1 1 calc R . .
C52 C -0.1502(4) 0.5160(3) 0.2485(2) 0.0442(13) Uani 1 1 d . . .
H52A H -0.1545 0.5779 0.2537 0.053 Uiso 1 1 calc R . .
C53 C -0.2566(5) 0.5178(4) 0.2499(3) 0.0638(18) Uani 1 1 d . . .
H53A H -0.2810 0.5256 0.2833 0.096 Uiso 1 1 calc R . .
H53B H -0.2553 0.4599 0.2414 0.096 Uiso 1 1 calc R . .
H53C H -0.3020 0.5691 0.2261 0.096 Uiso 1 1 calc R . .
C54 C -0.0842(6) 0.4454(4) 0.2915(2) 0.0577(16) Uani 1 1 d . . .
H54A H -0.0165 0.4459 0.2920 0.086 Uiso 1 1 calc R . .
H54B H -0.0788 0.3840 0.2871 0.086 Uiso 1 1 calc R . .
H54C H -0.1150 0.4612 0.3229 0.086 Uiso 1 1 calc R . .
C55 C -0.3197(4) 0.7759(3) 0.2061(2) 0.0438(12) Uani 1 1 d . . .
H55A H -0.2867 0.8109 0.2200 0.066 Uiso 1 1 calc R . .
H55B H -0.3195 0.7263 0.2313 0.066 Uiso 1 1 calc R . .
H55C H -0.3896 0.8168 0.1951 0.066 Uiso 1 1 calc R . .
C56 C -0.2659(4) 0.8219(3) 0.1015(2) 0.0429(12) Uani 1 1 d . . .
H56A H -0.2507 0.8691 0.1148 0.064 Uiso 1 1 calc R . .
H56B H -0.3357 0.8487 0.0875 0.064 Uiso 1 1 calc R . .
H56C H -0.2195 0.7981 0.0756 0.064 Uiso 1 1 calc R . .
C57 C -0.3089(4) 0.6547(4) 0.1263(2) 0.0479(13) Uani 1 1 d . . .
H57A H -0.2844 0.6430 0.0933 0.072 Uiso 1 1 calc R . .
H57B H -0.3827 0.6877 0.1239 0.072 Uiso 1 1 calc R . .
H57C H -0.2902 0.5962 0.1482 0.072 Uiso 1 1 calc R . .
C58 C 0.3377(5) 0.4262(4) 0.4421(2) 0.0513(14) Uani 1 1 d . . .
H58A H 0.4005 0.4349 0.4462 0.077 Uiso 1 1 calc R . .
H58B H 0.3534 0.3605 0.4435 0.077 Uiso 1 1 calc R . .
H58C H 0.2933 0.4503 0.4687 0.077 Uiso 1 1 calc R . .
C59 C 0.1436(4) 0.4876(3) 0.3794(2) 0.0453(13) Uani 1 1 d . . .
H59A H 0.1021 0.5318 0.3516 0.068 Uiso 1 1 calc R . .
H59B H 0.1119 0.5045 0.4105 0.068 Uiso 1 1 calc R . .
H59C H 0.1493 0.4260 0.3755 0.068 Uiso 1 1 calc R . .
C60 C 0.3498(4) 0.4260(3) 0.3318(2) 0.0453(13) Uani 1 1 d . . .
H60A H 0.4189 0.4222 0.3353 0.068 Uiso 1 1 calc R . .
H60B H 0.3198 0.4589 0.2990 0.068 Uiso 1 1 calc R . .
H60C H 0.3513 0.3638 0.3353 0.068 Uiso 1 1 calc R . .
C61 C -0.0629(4) 1.1525(3) 0.15030(17) 0.0338(10) Uani 1 1 d . . .
H61A H -0.0920 1.1131 0.1690 0.051 Uiso 1 1 calc R . .
H61B H -0.1152 1.2004 0.1275 0.051 Uiso 1 1 calc R . .
H61C H -0.0369 1.1810 0.1734 0.051 Uiso 1 1 calc R . .
C62 C 0.1048(4) 1.1558(3) 0.08368(18) 0.0386(11) Uani 1 1 d . . .
H62A H 0.1579 1.1201 0.0632 0.058 Uiso 1 1 calc R . .
H62B H 0.1350 1.1769 0.1090 0.058 Uiso 1 1 calc R . .
H62C H 0.0545 1.2091 0.0628 0.058 Uiso 1 1 calc R . .
C63 C -0.0153(4) 1.0484(3) 0.06357(16) 0.0338(10) Uani 1 1 d . . .
H63A H -0.0479 1.0082 0.0778 0.051 Uiso 1 1 calc R . .
H63B H 0.0376 1.0156 0.0421 0.051 Uiso 1 1 calc R . .
H63C H -0.0659 1.1035 0.0441 0.051 Uiso 1 1 calc R . .
C64 C -0.3571(4) 1.0443(3) 0.18464(17) 0.0358(10) Uani 1 1 d . . .
H64A H -0.3532 1.0637 0.2172 0.043 Uiso 1 1 calc R . .
H64B H -0.3867 0.9979 0.1885 0.043 Uiso 1 1 calc R . .
C65 C -0.4196(4) 1.1255(4) 0.1473(2) 0.0439(12) Uani 1 1 d . . .
H65A H -0.4178 1.1830 0.1559 0.053 Uiso 1 1 calc R . .
H65B H -0.4908 1.1324 0.1452 0.053 Uiso 1 1 calc R . .
C66 C -0.3693(4) 1.1025(4) 0.0990(2) 0.0493(13) Uani 1 1 d . . .
H66A H -0.3919 1.0606 0.0838 0.059 Uiso 1 1 calc R . .
H66B H -0.3828 1.1586 0.0750 0.059 Uiso 1 1 calc R . .
C67 C -0.2588(4) 1.0558(3) 0.11645(18) 0.0395(11) Uani 1 1 d . . .
H67A H -0.2198 1.0126 0.0938 0.047 Uiso 1 1 calc R . .
H67B H -0.2295 1.1016 0.1181 0.047 Uiso 1 1 calc R . .
C68 C 0.1215(4) 0.9874(4) 0.3989(2) 0.0471(13) Uani 1 1 d . . .
H68A H 0.0552 0.9885 0.4092 0.056 Uiso 1 1 calc R A 1
H68B H 0.1107 1.0471 0.3791 0.056 Uiso 1 1 calc R A 1
C71 C 0.2790(4) 0.8714(4) 0.3845(2) 0.0431(12) Uani 1 1 d . . .
H71A H 0.3193 0.8637 0.3547 0.052 Uiso 1 1 calc R B 1
H71B H 0.2980 0.8106 0.4050 0.052 Uiso 1 1 calc R B 1
C81 C -0.0193(4) 1.1758(3) 0.28218(18) 0.0369(11) Uani 1 1 d . . .
H81A H -0.0880 1.2186 0.2877 0.055 Uiso 1 1 calc R . .
H81B H 0.0069 1.2026 0.2540 0.055 Uiso 1 1 calc R . .
H81C H 0.0245 1.1638 0.3119 0.055 Uiso 1 1 calc R . .
C82 C 0.1609(4) 0.4392(3) 0.2442(2) 0.0425(12) Uani 1 1 d . . .
H82A H 0.1631 0.3964 0.2738 0.064 Uiso 1 1 calc R . .
H82B H 0.2295 0.4238 0.2328 0.064 Uiso 1 1 calc R . .
H82C H 0.1177 0.4346 0.2180 0.064 Uiso 1 1 calc R . .
C83 C 0.4302(4) 0.7905(5) 0.2360(2) 0.0573(15) Uani 1 1 d . . .
H83A H 0.4510 0.8238 0.2583 0.086 Uiso 1 1 calc R . .
H83B H 0.4248 0.8205 0.2018 0.086 Uiso 1 1 calc R . .
H83C H 0.4805 0.7270 0.2389 0.086 Uiso 1 1 calc R . .
C84 C -0.0021(6) 0.8243(4) 0.06133(19) 0.0577(17) Uani 1 1 d . . .
H84A H -0.0351 0.7868 0.0503 0.087 Uiso 1 1 calc R . .
H84B H 0.0703 0.7966 0.0556 0.087 Uiso 1 1 calc R . .
H84C H -0.0324 0.8864 0.0427 0.087 Uiso 1 1 calc R . .
C75 C -0.1305(7) 0.7154(5) 0.4119(2) 0.074(2) Uani 1 1 d . . .
H75A H -0.1628 0.7817 0.4146 0.089 Uiso 1 1 calc R C 1
H75B H -0.0641 0.6879 0.4306 0.089 Uiso 1 1 calc R C 1
C77 C 0.4001(4) 0.5789(5) 0.2073(3) 0.0601(16) Uani 1 1 d . . .
H77A H 0.3979 0.5635 0.2435 0.072 Uiso 1 1 calc R D 1
H77B H 0.4252 0.6283 0.2008 0.072 Uiso 1 1 calc R D 1
C72 C -0.1638(6) 0.6375(5) 0.3518(2) 0.0601(17) Uani 1 1 d . . .
H72A H -0.1203 0.5936 0.3305 0.072 Uiso 1 1 calc R E 1
H72B H -0.2315 0.6714 0.3347 0.072 Uiso 1 1 calc R E 1
C76 C -0.4706(6) 0.9544(5) 0.3836(3) 0.074(2) Uani 1 1 d . . .
H76A H -0.4829 1.0036 0.4038 0.111 Uiso 1 1 calc R . .
H76B H -0.4460 0.8950 0.4051 0.111 Uiso 1 1 calc R . .
H76C H -0.5338 0.9643 0.3658 0.111 Uiso 1 1 calc R . .
C5L C -0.2456(5) 0.7755(4) 0.6429(3) 0.0595(16) Uani 1 1 d . . .
H5LA H -0.2673 0.7732 0.6758 0.071 Uiso 1 1 calc R . .
C80 C 0.3082(5) 0.5496(5) 0.1450(3) 0.0652(18) Uani 1 1 d . . .
H80A H 0.2625 0.5856 0.1158 0.078 Uiso 1 1 calc R F 1
H80B H 0.2905 0.4975 0.1579 0.078 Uiso 1 1 calc R F 1
C6L C -0.3151(6) 0.8019(4) 0.6048(2) 0.0621(17) Uani 1 1 d . . .
H6LA H -0.3844 0.8180 0.6112 0.075 Uiso 1 1 calc R . .
C2L C -0.1846(7) 0.7801(5) 0.5475(3) 0.074(2) Uani 1 1 d . . .
H2LA H -0.1635 0.7808 0.5145 0.089 Uiso 1 1 calc R . .
C4L C -0.1460(6) 0.7521(4) 0.6359(2) 0.0609(17) Uani 1 1 d . . .
H4LA H -0.0998 0.7356 0.6638 0.073 Uiso 1 1 calc R . .
C1L C -0.2867(6) 0.8058(4) 0.5572(2) 0.0621(17) Uani 1 1 d . . .
C3L C -0.1112(6) 0.7521(5) 0.5897(3) 0.0690(19) Uani 1 1 d . . .
H3LA H -0.0410 0.7343 0.5848 0.083 Uiso 1 1 calc R . .
C7L C -0.3658(8) 0.8386(7) 0.5148(3) 0.104(3) Uani 1 1 d . . .
H7LA H -0.3329 0.8376 0.4833 0.156 Uiso 1 1 calc R . .
H7LB H -0.4139 0.9014 0.5172 0.156 Uiso 1 1 calc R . .
H7LC H -0.4019 0.7980 0.5164 0.156 Uiso 1 1 calc R . .
O2L O -0.3531(9) 1.3528(8) 0.0842(4) 0.177(4) Uiso 1 1 d . . .
C14L C -0.2873(11) 1.2934(9) 0.0503(5) 0.136(4) Uiso 1 1 d . . .
H14D H -0.3210 1.2609 0.0338 0.163 Uiso 1 1 calc R . .
H14E H -0.2220 1.2490 0.0667 0.163 Uiso 1 1 calc R . .
C15L C -0.2763(14) 1.3715(12) 0.0153(6) 0.180(6) Uiso 1 1 d . . .
H15D H -0.2289 1.3480 -0.0109 0.216 Uiso 1 1 calc R . .
H15E H -0.3424 1.4163 -0.0003 0.216 Uiso 1 1 calc R . .
C16L C -0.2370(9) 1.4092(8) 0.0486(4) 0.120(3) Uiso 1 1 d . . .
H16A H -0.2422 1.4711 0.0345 0.144 Uiso 1 1 calc R . .
H16B H -0.1654 1.3693 0.0586 0.144 Uiso 1 1 calc R . .
C17L C -0.3023(9) 1.4135(8) 0.0904(4) 0.117(3) Uiso 1 1 d . . .
H17D H -0.2614 1.3930 0.1221 0.141 Uiso 1 1 calc R . .
H17E H -0.3526 1.4772 0.0905 0.141 Uiso 1 1 calc R . .
C73 C -0.1723(11) 0.5879(9) 0.4001(4) 0.047(3) Uiso 0.50 1 d P G 1
H73A H -0.1072 0.5368 0.4124 0.057 Uiso 0.50 1 calc PR G 1
H73B H -0.2256 0.5640 0.3987 0.057 Uiso 0.50 1 calc PR G 1
C74 C -0.2008(13) 0.6647(11) 0.4307(6) 0.074(4) Uiso 0.50 1 d P G 1
H74A H -0.1869 0.6408 0.4665 0.088 Uiso 0.50 1 calc PR G 1
H74B H -0.2732 0.7063 0.4247 0.088 Uiso 0.50 1 calc PR G 1
C69 C 0.1931(7) 0.9675(7) 0.4436(4) 0.033(2) Uiso 0.50 1 d P H 1
H69A H 0.1926 0.9163 0.4680 0.040 Uiso 0.50 1 calc PR H 1
H69B H 0.1794 1.0225 0.4599 0.040 Uiso 0.50 1 calc PR H 1
C70 C 0.2963(8) 0.9392(8) 0.4142(4) 0.039(3) Uiso 0.50 1 d P H 1
H70A H 0.3001 0.9923 0.3926 0.047 Uiso 0.50 1 calc PR H 1
H70B H 0.3574 0.9092 0.4370 0.047 Uiso 0.50 1 calc PR H 1
C79A C 0.4172(10) 0.5158(9) 0.1316(5) 0.059(3) Uiso 0.50 1 d P I 1
H79A H 0.4318 0.5637 0.1104 0.071 Uiso 0.50 1 calc PR I 1
H79B H 0.4381 0.4597 0.1156 0.071 Uiso 0.50 1 calc PR I 1
C78A C 0.4660(13) 0.4958(12) 0.1850(6) 0.066(5) Uiso 0.50 1 d P I 1
H78A H 0.4642 0.4390 0.2034 0.080 Uiso 0.50 1 calc PR I 1
H78B H 0.5370 0.4898 0.1844 0.080 Uiso 0.50 1 calc PR I 1
C69A C 0.2115(11) 1.0002(10) 0.4213(6) 0.067(3) Uiso 0.50 1 d P H 2
H69C H 0.2312 1.0425 0.3981 0.081 Uiso 0.50 1 calc PR H 2
H69D H 0.1942 1.0255 0.4528 0.081 Uiso 0.50 1 calc PR H 2
C73A C -0.2144(10) 0.6246(9) 0.4018(4) 0.047(3) Uiso 0.50 1 d P G 2
H73C H -0.2819 0.6749 0.4030 0.057 Uiso 0.50 1 calc PR G 2
H73D H -0.2207 0.5649 0.4072 0.057 Uiso 0.50 1 calc PR G 2
C74A C -0.1374(9) 0.6281(8) 0.4396(4) 0.044(2) Uiso 0.50 1 d P G 2
H74C H -0.1644 0.6368 0.4728 0.053 Uiso 0.50 1 calc PR G 2
H74D H -0.0722 0.5738 0.4422 0.053 Uiso 0.50 1 calc PR G 2
C70A C 0.2903(10) 0.9121(10) 0.4294(5) 0.055(3) Uiso 0.50 1 d P H 2
H70C H 0.2821 0.8759 0.4601 0.066 Uiso 0.50 1 calc PR H 2
H70D H 0.3570 0.9157 0.4314 0.066 Uiso 0.50 1 calc PR H 2
C79B C 0.4160(14) 0.4676(12) 0.1618(7) 0.087(5) Uiso 0.50 1 d P I 2
H79C H 0.4107 0.4250 0.1904 0.104 Uiso 0.50 1 calc PR I 2
H79D H 0.4456 0.4325 0.1343 0.104 Uiso 0.50 1 calc PR I 2
C78B C 0.4767(14) 0.5198(13) 0.1758(7) 0.074(5) Uiso 0.50 1 d P I 2
H78C H 0.5408 0.4792 0.1947 0.089 Uiso 0.50 1 calc PR I 2
H78D H 0.4907 0.5561 0.1466 0.089 Uiso 0.50 1 calc PR I 2
C8L C -0.3075(10) 1.6802(9) -0.0848(4) 0.216(8) Uiso 1 1 d GD . .
C9L C -0.3560(10) 1.6333(7) -0.0560(5) 0.214(8) Uiso 1 1 d G . .
H9LA H -0.3512 1.5754 -0.0631 0.257 Uiso 1 1 calc R . .
C10L C -0.4115(10) 1.6712(9) -0.0168(5) 0.182(6) Uiso 1 1 d G . .
H10B H -0.4447 1.6391 0.0029 0.219 Uiso 1 1 calc R . .
C11L C -0.4185(9) 1.7559(9) -0.0064(4) 0.245(10) Uiso 1 1 d G . .
H11D H -0.4564 1.7818 0.0204 0.294 Uiso 1 1 calc R . .
C12L C -0.3699(9) 1.8028(6) -0.0352(4) 0.150(5) Uiso 1 1 d G . .
H12D H -0.3747 1.8607 -0.0281 0.180 Uiso 1 1 calc R . .
C13L C -0.3145(9) 1.7649(9) -0.0744(4) 0.177(6) Uiso 1 1 d G . .
H13D H -0.2813 1.7970 -0.0940 0.212 Uiso 1 1 calc R . .
C18L C -0.346(3) 1.684(3) -0.1324(9) 0.53(3) Uiso 1 1 d D . .
H18A H -0.3406 1.6227 -0.1372 0.789 Uiso 1 1 calc R . .
H18B H -0.3069 1.7044 -0.1570 0.789 Uiso 1 1 calc R . .
H18C H -0.4170 1.7272 -0.1364 0.789 Uiso 1 1 calc R . .

loop_
_atom_site_aniso_label
_atom_site_aniso_U_11
_atom_site_aniso_U_22
_atom_site_aniso_U_33
_atom_site_aniso_U_23
_atom_site_aniso_U_13
_atom_site_aniso_U_12
Zn1 0.0315(3) 0.0229(2) 0.0230(2) -0.00374(18) 0.0003(2) -0.0110(2)
Zn2 0.0338(3) 0.0223(2) 0.0293(3) -0.00506(19) 0.0018(2) -0.0127(2)
Zn3 0.0359(3) 0.0299(3) 0.0228(2) -0.00485(19) 0.0030(2) -0.0155(2)
Zn4 0.0276(3) 0.0212(2) 0.0244(2) -0.00430(18) 0.0022(2) -0.0106(2)
Zn5 0.0332(3) 0.0226(2) 0.0249(2) -0.00407(19) 0.0037(2) -0.0127(2)
Zn6 0.0287(3) 0.0240(2) 0.0262(2) -0.00411(19) 0.0015(2) -0.0105(2)
Zn7 0.0369(3) 0.0221(2) 0.0339(3) -0.0045(2) 0.0007(2) -0.0115(2)
Zn8 0.0305(3) 0.0356(3) 0.0317(3) -0.0024(2) -0.0003(2) -0.0160(2)
Si9 0.0302(6) 0.0230(5) 0.0260(6) -0.0065(5) 0.0050(5) -0.0112(5)
Si10 0.0281(6) 0.0223(5) 0.0219(5) -0.0033(4) 0.0019(5) -0.0117(5)
Si11 0.0285(6) 0.0229(5) 0.0242(5) -0.0039(4) 0.0013(5) -0.0123(5)
Si12 0.0342(7) 0.0266(6) 0.0239(6) 0.0001(5) 0.0012(5) -0.0153(5)
Si13 0.0338(7) 0.0220(5) 0.0228(5) -0.0014(4) -0.0021(5) -0.0098(5)
Si14 0.0307(7) 0.0271(6) 0.0432(7) -0.0068(5) -0.0029(6) -0.0123(5)
Si15 0.0450(8) 0.0373(7) 0.0272(6) -0.0107(5) 0.0062(6) -0.0130(6)
Si16 0.0459(8) 0.0242(6) 0.0350(7) 0.0008(5) -0.0046(6) -0.0104(6)
O19 0.0340(18) 0.0416(17) 0.0324(16) -0.0146(14) 0.0079(14) -0.0193(15)
O1 0.0407(19) 0.0378(17) 0.0328(17) -0.0136(14) -0.0021(15) -0.0123(15)
O2 0.0323(17) 0.0347(16) 0.0290(16) -0.0035(13) -0.0001(14) -0.0092(14)
O3 0.064(2) 0.0476(19) 0.0314(17) -0.0114(15) 0.0167(17) -0.0360(19)
O4 0.0347(18) 0.0405(18) 0.0359(17) -0.0123(15) 0.0025(15) -0.0109(15)
O10 0.0374(18) 0.0271(15) 0.0253(15) -0.0084(12) 0.0049(13) -0.0154(13)
O11 0.0357(17) 0.0270(15) 0.0315(16) -0.0081(12) 0.0059(14) -0.0168(14)
O12 0.0301(16) 0.0270(14) 0.0287(15) -0.0074(12) 0.0055(13) -0.0128(13)
O13 0.0264(16) 0.0286(15) 0.0245(14) -0.0035(12) 0.0020(12) -0.0127(13)
O14 0.0323(17) 0.0237(14) 0.0234(14) -0.0018(11) 0.0008(13) -0.0121(13)
O15 0.0281(16) 0.0244(14) 0.0276(15) -0.0031(12) 0.0016(13) -0.0106(12)
O16 0.0321(17) 0.0256(14) 0.0270(15) -0.0037(12) 0.0027(13) -0.0115(13)
O17 0.0362(17) 0.0244(14) 0.0277(15) -0.0053(12) 0.0014(13) -0.0133(13)
O18 0.0351(17) 0.0239(14) 0.0261(15) -0.0036(12) -0.0009(13) -0.0100(13)
O20 0.0345(17) 0.0252(14) 0.0276(15) -0.0055(12) 0.0031(13) -0.0171(13)
O21 0.0390(18) 0.0227(14) 0.0285(15) -0.0042(12) 0.0051(14) -0.0140(13)
C1 0.024(2) 0.0153(17) 0.0220(19) -0.0091(15) 0.0077(16) -0.0103(16)
C2 0.035(3) 0.036(2) 0.032(2) -0.0162(19) 0.011(2) -0.016(2)
C3 0.040(3) 0.050(3) 0.039(3) -0.020(2) 0.014(2) -0.026(2)
C4 0.034(3) 0.069(4) 0.056(3) -0.029(3) 0.010(3) -0.029(3)
C5 0.043(3) 0.055(3) 0.055(3) -0.016(3) -0.002(3) -0.019(3)
C6 0.036(3) 0.045(3) 0.052(3) -0.014(2) 0.005(2) -0.012(2)
C7 0.032(3) 0.033(2) 0.037(2) -0.011(2) 0.004(2) -0.009(2)
C8 0.050(3) 0.052(3) 0.055(3) -0.019(3) 0.013(3) -0.034(3)
C9 0.076(5) 0.055(4) 0.076(4) -0.027(3) 0.011(4) -0.033(3)
C10 0.035(3) 0.027(2) 0.042(3) -0.009(2) 0.004(2) -0.011(2)
C11 0.043(3) 0.032(2) 0.049(3) -0.004(2) 0.009(3) -0.007(2)
C12 0.051(3) 0.030(2) 0.057(3) -0.014(2) 0.010(3) -0.016(2)
C13 0.060(4) 0.057(3) 0.041(3) -0.023(3) 0.016(3) -0.022(3)
C14 0.050(3) 0.053(3) 0.045(3) -0.021(3) 0.001(3) -0.022(3)
C15 0.072(4) 0.055(3) 0.036(3) 0.000(2) 0.003(3) -0.017(3)
C16 0.0167(18) 0.0177(17) 0.0142(16) -0.0009(14) 0.0009(14) -0.0100(15)
C17 0.057(4) 0.046(3) 0.051(3) -0.018(3) 0.014(3) -0.023(3)
C18 0.035(3) 0.041(3) 0.030(2) -0.006(2) 0.002(2) -0.018(2)
C19 0.039(3) 0.051(3) 0.040(3) -0.011(2) 0.003(2) -0.027(2)
C20 0.033(3) 0.056(3) 0.049(3) -0.005(2) 0.007(2) -0.025(2)
C21 0.037(3) 0.049(3) 0.039(3) -0.013(2) 0.013(2) -0.024(2)
C22 0.030(2) 0.031(2) 0.026(2) 0.0024(17) 0.0003(19) -0.0159(19)
C23 0.032(2) 0.034(2) 0.033(2) -0.0039(19) 0.006(2) -0.015(2)
C24 0.041(3) 0.043(3) 0.033(2) -0.011(2) 0.011(2) -0.020(2)
C25 0.050(3) 0.065(3) 0.034(3) -0.011(2) 0.008(2) -0.028(3)
C26 0.040(3) 0.047(3) 0.039(3) -0.015(2) 0.006(2) -0.026(2)
C27 0.046(3) 0.055(3) 0.037(3) -0.014(2) 0.004(2) -0.027(3)
C28 0.057(4) 0.053(3) 0.050(3) -0.018(3) 0.006(3) -0.030(3)
C29 0.025(2) 0.0145(17) 0.0176(18) -0.0019(14) -0.0024(16) -0.0060(16)
C30 0.042(3) 0.026(2) 0.031(2) 0.0006(18) -0.007(2) -0.007(2)
C31 0.044(3) 0.034(2) 0.030(2) -0.0023(19) -0.008(2) -0.006(2)
C32 0.050(3) 0.043(3) 0.046(3) -0.008(2) -0.016(3) -0.008(3)
C33 0.069(4) 0.054(3) 0.042(3) -0.015(3) -0.019(3) -0.012(3)
C34 0.062(4) 0.047(3) 0.033(3) -0.008(2) -0.011(3) -0.007(3)
C35 0.056(3) 0.030(2) 0.025(2) 0.0010(18) -0.006(2) -0.009(2)
C36 0.042(3) 0.047(3) 0.038(3) -0.008(2) -0.004(2) -0.013(2)
C37 0.044(3) 0.061(4) 0.054(3) -0.002(3) -0.002(3) -0.018(3)
C38 0.053(4) 0.043(3) 0.061(4) -0.012(3) -0.004(3) -0.006(3)
C39 0.056(3) 0.039(3) 0.030(2) 0.000(2) 0.004(2) -0.017(2)
C40 0.057(4) 0.043(3) 0.037(3) -0.007(2) 0.004(3) -0.014(3)
C41 0.080(5) 0.052(3) 0.049(3) 0.010(3) 0.013(3) -0.016(3)
C42 0.0177(19) 0.0117(16) 0.0195(18) -0.0033(14) 0.0008(15) -0.0074(14)
C43 0.032(2) 0.024(2) 0.040(2) -0.0066(19) 0.000(2) -0.0117(19)
C44 0.042(3) 0.030(2) 0.040(3) -0.011(2) 0.002(2) -0.017(2)
C45 0.061(4) 0.034(3) 0.049(3) -0.018(2) 0.009(3) -0.019(2)
C46 0.071(4) 0.027(2) 0.061(3) -0.018(2) 0.009(3) -0.020(3)
C47 0.059(4) 0.030(2) 0.057(3) -0.004(2) 0.006(3) -0.024(2)
C48 0.040(3) 0.026(2) 0.043(3) -0.005(2) 0.005(2) -0.016(2)
C49 0.053(3) 0.037(3) 0.035(2) -0.014(2) 0.008(2) -0.022(2)
C50 0.078(4) 0.057(3) 0.037(3) -0.010(3) 0.002(3) -0.030(3)
C51 0.066(4) 0.069(4) 0.061(4) -0.020(3) 0.014(3) -0.039(3)
C52 0.058(3) 0.030(2) 0.048(3) -0.002(2) 0.009(3) -0.023(2)
C53 0.063(4) 0.053(3) 0.084(5) -0.013(3) 0.031(4) -0.032(3)
C54 0.086(5) 0.040(3) 0.048(3) -0.002(2) 0.011(3) -0.029(3)
C55 0.036(3) 0.037(3) 0.061(3) -0.010(2) 0.009(3) -0.016(2)
C56 0.043(3) 0.034(2) 0.048(3) -0.004(2) -0.013(2) -0.012(2)
C57 0.043(3) 0.043(3) 0.062(3) -0.010(3) -0.008(3) -0.020(2)
C58 0.067(4) 0.032(3) 0.044(3) 0.007(2) -0.010(3) -0.013(3)
C59 0.059(4) 0.033(3) 0.042(3) -0.002(2) 0.003(3) -0.018(2)
C60 0.046(3) 0.032(2) 0.052(3) -0.010(2) -0.002(3) -0.008(2)
C61 0.036(3) 0.030(2) 0.035(2) -0.0010(19) 0.000(2) -0.013(2)
C62 0.047(3) 0.037(2) 0.035(2) -0.001(2) 0.003(2) -0.022(2)
C63 0.039(3) 0.034(2) 0.030(2) 0.0006(19) -0.002(2) -0.018(2)
C64 0.034(3) 0.040(3) 0.030(2) -0.003(2) -0.002(2) -0.013(2)
C65 0.036(3) 0.041(3) 0.048(3) -0.007(2) 0.000(2) -0.009(2)
C66 0.048(3) 0.046(3) 0.048(3) 0.003(2) -0.005(3) -0.015(3)
C67 0.041(3) 0.037(2) 0.037(3) -0.001(2) 0.000(2) -0.012(2)
C68 0.049(3) 0.041(3) 0.049(3) -0.023(2) -0.002(3) -0.011(2)
C71 0.033(3) 0.045(3) 0.047(3) -0.015(2) -0.011(2) -0.010(2)
C81 0.043(3) 0.032(2) 0.037(2) -0.008(2) 0.003(2) -0.016(2)
C82 0.048(3) 0.029(2) 0.048(3) -0.010(2) -0.002(2) -0.012(2)
C83 0.041(3) 0.074(4) 0.054(3) 0.006(3) 0.000(3) -0.023(3)
C84 0.109(5) 0.055(3) 0.032(3) -0.017(2) 0.023(3) -0.054(4)
C75 0.139(7) 0.093(5) 0.034(3) -0.028(3) 0.039(4) -0.086(5)
C77 0.032(3) 0.068(4) 0.065(4) -0.013(3) 0.000(3) -0.003(3)
C72 0.089(5) 0.076(4) 0.045(3) -0.009(3) 0.008(3) -0.065(4)
C76 0.100(6) 0.069(4) 0.065(4) -0.011(3) 0.032(4) -0.046(4)
C5L 0.071(4) 0.046(3) 0.065(4) -0.014(3) 0.008(4) -0.025(3)
C80 0.061(4) 0.064(4) 0.073(4) -0.046(3) 0.015(3) -0.015(3)
C6L 0.074(5) 0.050(3) 0.064(4) -0.010(3) 0.014(4) -0.027(3)
C2L 0.114(7) 0.064(4) 0.051(4) -0.010(3) 0.028(4) -0.041(4)
C4L 0.078(5) 0.049(3) 0.061(4) -0.009(3) -0.002(4) -0.031(3)
C1L 0.071(5) 0.054(3) 0.060(4) -0.004(3) 0.004(3) -0.026(3)
C3L 0.070(5) 0.058(4) 0.091(5) -0.017(4) 0.021(4) -0.036(3)
C7L 0.123(8) 0.108(7) 0.075(5) -0.002(5) -0.013(5) -0.044(6)

loop_
_geom_bond_atom_site_label_1
_geom_bond_atom_site_label_2
_geom_bond_distance
_geom_bond_site_symmetry_2
_geom_bond_publ_flag
Zn1 O10 1.961(3) . ?
Zn1 O14 2.055(3) . ?
Zn1 O1 2.086(3) . ?
Zn1 O16 2.102(3) . ?
Zn1 O17 2.145(3) . ?
Zn1 Si13 2.7463(15) . ?
Zn1 Zn2 2.9591(14) . ?
Zn2 C81 1.960(4) . ?
Zn2 O14 2.011(3) . ?
Zn2 O12 2.039(3) . ?
Zn2 O10 2.303(3) . ?
Zn2 Si9 2.6967(15) . ?
Zn3 C84 1.951(5) . ?
Zn3 O13 1.984(3) . ?
Zn3 O20 2.070(3) . ?
Zn3 O19 2.422(4) . ?
Zn3 Si11 2.7599(15) . ?
Zn3 Zn4 2.9508(12) . ?
Zn4 O20 2.007(3) . ?
Zn4 O12 2.014(3) . ?
Zn4 O13 2.020(3) . ?
Zn4 O2 2.098(3) . ?
Zn4 O11 2.168(3) . ?
Zn4 Si9 2.7123(13) . ?
Zn5 O11 1.920(3) . ?
Zn5 O16 1.942(3) . ?
Zn5 O21 1.967(3) . ?
Zn5 O3 2.061(3) . ?
Zn6 O15 1.919(3) . ?
Zn6 O19 1.924(3) . ?
Zn6 O18 2.008(3) . ?
Zn6 O4 2.045(3) . ?
Zn6 Zn7 2.8714(11) . ?
Zn7 C82 1.955(4) . ?
Zn7 O18 2.002(3) . ?
Zn7 O21 2.026(3) . ?
Zn7 Si11 2.8040(19) . ?
Zn8 O17 1.910(3) . ?
Zn8 C83 1.935(6) . ?
Zn8 O15 2.036(3) . ?
Si9 O10 1.620(3) . ?
Si9 O11 1.637(3) . ?
Si9 O12 1.645(3) . ?
Si9 C1 1.748(4) . ?
Si10 O13 1.615(3) . ?
Si10 O14 1.634(3) . ?
Si10 O15 1.645(3) . ?
Si10 C16 1.744(4) . ?
Si11 O20 1.616(3) . ?
Si11 O19 1.637(3) . ?
Si11 O21 1.654(3) . ?
Si11 C42 1.738(4) . ?
Si12 C16 1.760(4) . ?
Si12 C61 1.856(5) . ?
Si12 C63 1.865(5) . ?
Si12 C62 1.871(5) . ?
Si13 O17 1.622(3) . ?
Si13 O18 1.634(3) . ?
Si13 O16 1.635(3) . ?
Si13 C29 1.737(4) . ?
Si14 C42 1.766(4) . ?
Si14 C55 1.859(5) . ?
Si14 C56 1.869(5) . ?
Si14 C57 1.880(5) . ?
Si15 C1 1.746(4) . ?
Si15 C15 1.848(6) . ?
Si15 C14 1.874(6) . ?
Si15 C13 1.875(6) . ?
Si16 C29 1.756(4) . ?
Si16 C59 1.867(6) . ?
Si16 C60 1.871(5) . ?
Si16 C58 1.875(6) . ?
O1 C71 1.450(6) . ?
O1 C68 1.451(5) . ?
O2 C67 1.438(6) . ?
O2 C64 1.453(6) . ?
O3 C75 1.428(6) . ?
O3 C72 1.435(6) . ?
O4 C80 1.447(6) . ?
O4 C77 1.453(7) . ?
C1 C2 1.454(7) . ?
C2 C3 1.416(7) . ?
C2 C7 1.417(7) . ?
C3 C4 1.405(8) . ?
C3 C8 1.512(8) . ?
C4 C5 1.370(9) . ?
C5 C6 1.371(8) . ?
C6 C7 1.388(7) . ?
C7 C10 1.521(7) . ?
C8 C9 1.514(7) . ?
C8 C76 1.534(8) . ?
C10 C11 1.531(7) . ?
C10 C12 1.541(6) . ?
C16 C22 1.448(6) . ?
C17 C24 1.528(7) . ?
C18 C19 1.383(7) . ?
C18 C22 1.411(6) . ?
C18 C26 1.529(6) . ?
C19 C20 1.383(7) . ?
C20 C21 1.373(7) . ?
C21 C23 1.399(7) . ?
C22 C23 1.417(6) . ?
C23 C24 1.519(7) . ?
C24 C25 1.538(7) . ?
C26 C27 1.535(7) . ?
C26 C28 1.544(7) . ?
C29 C30 1.461(6) . ?
C30 C31 1.409(7) . ?
C30 C35 1.424(7) . ?
C31 C32 1.412(7) . ?
C31 C36 1.518(7) . ?
C32 C33 1.386(8) . ?
C33 C34 1.378(9) . ?
C34 C35 1.395(8) . ?
C35 C39 1.510(8) . ?
C36 C37 1.529(8) . ?
C36 C38 1.544(8) . ?
C39 C40 1.522(7) . ?
C39 C41 1.536(7) . ?
C42 C43 1.455(5) . ?
C43 C48 1.394(6) . ?
C43 C44 1.421(6) . ?
C44 C45 1.399(6) . ?
C44 C49 1.508(7) . ?
C45 C46 1.369(8) . ?
C46 C47 1.376(8) . ?
C47 C48 1.395(6) . ?
C48 C52 1.533(7) . ?
C49 C50 1.533(8) . ?
C49 C51 1.534(8) . ?
C52 C53 1.525(8) . ?
C52 C54 1.536(8) . ?
C64 C65 1.505(7) . ?
C65 C66 1.519(7) . ?
C66 C67 1.512(8) . ?
C68 C69 1.517(11) . ?
C68 C69A 1.535(16) . ?
C71 C70A 1.501(14) . ?
C71 C70 1.536(12) . ?
C75 C74A 1.540(12) . ?
C75 C74 1.581(17) . ?
C77 C78B 1.496(18) . ?
C77 C78A 1.502(17) . ?
C72 C73 1.478(13) . ?
C72 C73A 1.574(13) . ?
C5L C6L 1.349(10) . ?
C5L C4L 1.353(9) . ?
C80 C79A 1.506(14) . ?
C80 C79B 1.604(19) . ?
C6L C1L 1.363(9) . ?
C2L C1L 1.397(11) . ?
C2L C3L 1.464(11) . ?
C4L C3L 1.356(10) . ?
C1L C7L 1.512(11) . ?
O2L C17L 1.460(13) . ?
O2L C14L 1.473(14) . ?
C14L C15L 1.532(19) . ?
C15L C16L 1.393(18) . ?
C16L C17L 1.469(14) . ?
C73 C74 1.500(18) . ?
C69 C70 1.616(14) . ?
C79A C78A 1.56(2) . ?
C69A C70A 1.405(19) . ?
C73A C74A 1.542(17) . ?
C79B C78B 1.51(3) . ?
C8L C9L 1.3900 . ?
C8L C13L 1.3900 . ?
C8L C18L 1.3999(11) . ?
C9L C10L 1.3900 . ?
C10L C11L 1.3900 . ?
C11L C12L 1.3900 . ?
C12L C13L 1.3900 . ?
